data_7234170
loop_
_publ_author_name
'Sarmiento, Charlie V.'
'Araujo, Thamyres A.'
'Reis, Samira G.'
'de Souza, Mateus S.'
'All\~ao Cassaro, Rafael A.'
'Novak, Miguel A.'
'Vaz, Maria G. F.'

_publ_section_title
;
 Lanthanide chains containing the naphthalenyl nitronyl nitroxide radical
;
_journal_issue 52
_journal_name_full 'RSC Advances'
_journal_page_first 30302
_journal_paper_doi 10.1039/C9RA06506G
_journal_volume 9
_journal_year 2019
_chemical_formula_moiety 'C49 H41 F18 N4 O10 Y, 4(O)'
_chemical_formula_sum 'C49 H41 F18 N4 O14 Y'
_chemical_formula_weight 1340.77
_chemical_properties_physical 'loses crystallinity at low temperature'
_space_group_crystal_system triclinic
_space_group_IT_number 2
_space_group_name_Hall '-P 1'
_space_group_name_H-M_alt 'P -1'
_symmetry_space_group_name_Hall '-P 1'
_symmetry_space_group_name_H-M 'P -1'
_atom_sites_solution_hydrogens geom
_audit_creation_method SHELXL-2014/7
_audit_update_record
;
2019-07-02 deposited with the CCDC.    2019-09-05 downloaded from the CCDC.
;
_cell_angle_alpha 73.103(3)
_cell_angle_beta 88.416(3)
_cell_angle_gamma 68.899(3)
_cell_formula_units_Z 2
_cell_length_a 12.7544(8)
_cell_length_b 14.3568(10)
_cell_length_c 19.1732(12)
_cell_measurement_reflns_used 120
_cell_measurement_temperature 292(2)
_cell_measurement_theta_max 18.0299
_cell_measurement_theta_min 2.1643
_cell_volume 3122.4(4)
_computing_structure_refinement 'SHELXL-2014/7 (Sheldrick, 2014)'
_diffrn_ambient_temperature 292(2)
_diffrn_measured_fraction_theta_full 0.966
_diffrn_measured_fraction_theta_max 0.966
_diffrn_measurement_device_type 'Bruker D8-Venture'
_diffrn_measurement_method '\f\w scans'
_diffrn_radiation_type MoK\a
_diffrn_radiation_wavelength 0.71073
_diffrn_reflns_av_R_equivalents 0.0772
_diffrn_reflns_av_unetI/netI 0.0595
_diffrn_reflns_Laue_measured_fraction_full 0.966
_diffrn_reflns_Laue_measured_fraction_max 0.966
_diffrn_reflns_limit_h_max 14
_diffrn_reflns_limit_h_min -14
_diffrn_reflns_limit_k_max 15
_diffrn_reflns_limit_k_min -15
_diffrn_reflns_limit_l_max 21
_diffrn_reflns_limit_l_min -21
_diffrn_reflns_number 47995
_diffrn_reflns_point_group_measured_fraction_full 0.966
_diffrn_reflns_point_group_measured_fraction_max 0.966
_diffrn_reflns_theta_full 23.256
_diffrn_reflns_theta_max 23.256
_diffrn_reflns_theta_min 2.203
_diffrn_source fine-focus
_exptl_absorpt_coefficient_mu 1.047
_exptl_absorpt_correction_T_max 0.704
_exptl_absorpt_correction_T_min 0.532
_exptl_absorpt_correction_type multi-scan
_exptl_absorpt_process_details 'SADABS V2014/5 (Bruker AXS, Inc)'
_exptl_crystal_colour blue
_exptl_crystal_density_diffrn 1.426
_exptl_crystal_description block
_exptl_crystal_F_000 1352
_exptl_crystal_size_max 0.690
_exptl_crystal_size_mid 0.384
_exptl_crystal_size_min 0.360
_refine_diff_density_max 0.950
_refine_diff_density_min -0.747
_refine_diff_density_rms 0.093
_refine_ls_extinction_method none
_refine_ls_goodness_of_fit_ref 1.095
_refine_ls_hydrogen_treatment constr
_refine_ls_matrix_type full
_refine_ls_number_parameters 802
_refine_ls_number_reflns 8647
_refine_ls_number_restraints 72
_refine_ls_restrained_S_all 1.093
_refine_ls_R_factor_all 0.1288
_refine_ls_R_factor_gt 0.1023
_refine_ls_shift/su_max 0.000
_refine_ls_shift/su_mean 0.000
_refine_ls_structure_factor_coef Fsqd
_refine_ls_weighting_details 'w=1/[\s^2^(Fo^2^)+29.8472P] where P=(Fo^2^+2Fc^2^)/3'
_refine_ls_weighting_scheme calc
_refine_ls_wR_factor_gt 0.2244
_refine_ls_wR_factor_ref 0.2411
_reflns_Friedel_coverage 0.000
_reflns_number_gt 6931
_reflns_number_total 8647
_reflns_threshold_expression 'I > 2\s(I)'
_cod_data_source_file c9ra06506g2.cif
_cod_data_source_block Y_mononuclear
_cod_database_code 7234170
_shelx_shelxl_version_number 2014/7
_shelx_space_group_comment
;
The symmetry employed for this shelxl refinement is uniquely defined
by the following loop, which should always be used as a source of
symmetry information in preference to the above space-group names.
They are only intended as comments.
;
_shelx_estimated_absorpt_t_min 0.532
_shelx_estimated_absorpt_t_max 0.704

loop_
_space_group_symop_operation_xyz
'x, y, z'
'-x, -y, -z'

loop_
_atom_site_label
_atom_site_type_symbol
_atom_site_fract_x
_atom_site_fract_y
_atom_site_fract_z
_atom_site_U_iso_or_equiv
_atom_site_adp_type
_atom_site_occupancy
_atom_site_site_symmetry_order
_atom_site_calc_flag
_atom_site_refinement_flags_posn
_atom_site_refinement_flags_adp
_atom_site_refinement_flags_occupancy
_atom_site_disorder_assembly
_atom_site_disorder_group
Y1 Y 0.76237(7) 0.96726(7) 0.73396(4) 0.0394(3) Uani 1 1 d . . . . .
F1 F 0.7555(8) 1.3395(6) 0.7890(5) 0.120(3) Uani 1 1 d . . . . .
F2 F 0.6191(7) 1.2909(7) 0.8170(4) 0.112(3) Uani 1 1 d . . . . .
F3 F 0.7807(8) 1.1981(6) 0.8734(4) 0.123(3) Uani 1 1 d . . . . .
O4 O 0.8426(5) 1.0733(5) 0.6553(3) 0.0515(15) Uani 1 1 d . . . . .
F6 F 1.0479(7) 1.1291(11) 0.6295(5) 0.178(5) Uani 1 1 d . . . . .
F4 F 0.9277(11) 1.2694(8) 0.5724(8) 0.215(7) Uani 1 1 d . . . . .
F5 F 0.9482(10) 1.1406(11) 0.5465(5) 0.170(5) Uani 1 1 d . . . . .
O6 O 0.7361(5) 0.9585(5) 0.6151(3) 0.0488(15) Uani 1 1 d . . . . .
O5 O 0.6733(5) 0.8460(5) 0.7446(3) 0.0451(14) Uani 1 1 d . . . . .
F13 F 0.5175(11) 0.7652(11) 0.7847(7) 0.190(6) Uani 1 1 d . . . . .
F14 F 0.6434(11) 0.6480(10) 0.7626(7) 0.188(6) Uani 1 1 d . . . . .
F15 F 0.5090(8) 0.7346(9) 0.6866(5) 0.154(4) Uani 1 1 d . . . . .
O10 O 0.3015(6) 1.3898(6) 0.6482(4) 0.076(2) Uani 1 1 d . . . . .
O9 O 1.2147(6) 0.5496(7) 0.8604(4) 0.086(2) Uani 1 1 d . . . . .
O2 O 0.7352(5) 0.9191(4) 0.8566(3) 0.0430(14) Uani 1 1 d . . . . .
F11 F 0.6605(8) 0.8502(8) 0.9849(4) 0.131(3) Uani 1 1 d . . . . .
F12 F 0.7634(7) 0.8945(8) 1.0400(3) 0.133(4) Uani 1 1 d . . . . .
F10 F 0.6242(7) 1.0053(7) 0.9702(4) 0.128(3) Uani 1 1 d . . . . .
O3 O 0.7142(5) 1.1239(5) 0.7665(3) 0.0573(16) Uani 1 1 d . . . . .
C37 C 0.8298(8) 1.2100(8) 0.7026(5) 0.060(3) Uani 1 1 d . . . . .
H37 H 0.8548 1.2647 0.6983 0.072 Uiso 1 1 calc R U . . .
C47 C 0.6453(9) 0.8392(9) 0.6255(5) 0.069(3) Uani 1 1 d . . . . .
H47 H 0.6173 0.8072 0.5989 0.083 Uiso 1 1 calc R U . . .
O8 O 0.5710(5) 1.0581(5) 0.7010(3) 0.0512(15) Uani 1 1 d . . . . .
C26 C 0.5528(9) 1.2152(9) 0.5542(5) 0.068(3) Uani 1 1 d . . . . .
H26 H 0.5312 1.1586 0.5583 0.082 Uiso 1 1 calc R U . . .
C33 C 0.5309(8) 1.4136(8) 0.6493(6) 0.066(3) Uani 1 1 d . . . . .
H33 H 0.4897 1.3960 0.6884 0.079 Uiso 1 1 calc R U . . .
O7 O 0.9029(5) 0.8170(5) 0.7260(3) 0.0509(15) Uani 1 1 d . . . . .
C16 C 1.0907(9) 0.6820(8) 0.9623(5) 0.065(3) Uani 1 1 d . . . . .
H16 H 1.1378 0.6987 0.9269 0.078 Uiso 1 1 calc R U . . .
C42 C 0.8771(8) 0.9409(7) 0.9198(4) 0.051(2) Uani 1 1 d . . . . .
H42 H 0.8993 0.9433 0.9648 0.061 Uiso 1 1 calc R U . . .
O1 O 0.9278(5) 0.9497(5) 0.7996(3) 0.0535(16) Uani 1 1 d . . . . .
C32 C 0.5651(10) 1.4925(9) 0.6432(7) 0.083(3) Uani 1 1 d . . . . .
H32 H 0.5471 1.5287 0.6777 0.100 Uiso 1 1 calc R U . . .
C21 C 0.1991(10) 1.2644(11) 0.7483(8) 0.112(5) Uani 1 1 d . . . . .
H21A H 0.1808 1.2238 0.7928 0.169 Uiso 1 1 calc R U . . .
H21B H 0.1661 1.3373 0.7448 0.169 Uiso 1 1 calc R U . . .
H21C H 0.1700 1.2527 0.7072 0.169 Uiso 1 1 calc R U . . .
N1 N 1.0065(5) 0.7552(6) 0.7478(3) 0.0417(16) Uani 1 1 d . . . . .
C14 C 1.0396(12) 0.6580(11) 1.0861(7) 0.092(4) Uani 1 1 d . . . . .
H14 H 1.0521 0.6600 1.1330 0.110 Uiso 1 1 calc R U . . .
C36 C 0.7579(8) 1.1910(7) 0.7552(5) 0.053(2) Uani 1 1 d . . . . .
C35 C 0.7273(11) 1.2576(9) 0.8085(6) 0.072(3) Uani 1 1 d . . . . .
C38 C 0.8650(7) 1.1493(8) 0.6566(5) 0.051(2) Uani 1 1 d . . . . .
C39 C 0.9476(11) 1.1739(11) 0.6019(7) 0.078(3) Uani 1 1 d . . . . .
C48 C 0.6959(8) 0.9085(9) 0.5895(5) 0.057(3) Uani 1 1 d . . . . .
C46 C 0.6354(7) 0.8167(8) 0.6995(5) 0.052(2) Uani 1 1 d . . . . .
C45 C 0.5729(12) 0.7454(13) 0.7311(8) 0.086(4) Uani 1 1 d . . . . .
N3 N 0.4836(6) 1.1379(6) 0.7046(4) 0.0463(18) Uani 1 1 d . . . . .
C18 C 0.4573(7) 1.2355(7) 0.6621(4) 0.046(2) Uani 1 1 d . . . . .
C25 C 0.5227(7) 1.2699(7) 0.6038(4) 0.050(2) Uani 1 1 d . . . . .
C34 C 0.5545(7) 1.3555(8) 0.5991(5) 0.055(2) Uani 1 1 d . . . . .
C29 C 0.6196(8) 1.3856(10) 0.5410(6) 0.074(3) Uani 1 1 d . . . . .
C28 C 0.6483(10) 1.3259(13) 0.4909(6) 0.094(4) Uani 1 1 d . . . . .
H28 H 0.6906 1.3441 0.4526 0.112 Uiso 1 1 calc R U . . .
C27 C 0.6172(11) 1.2450(12) 0.4964(6) 0.091(4) Uani 1 1 d . . . . .
H27 H 0.6377 1.2081 0.4624 0.109 Uiso 1 1 calc R U . . .
C30 C 0.6528(10) 1.4701(11) 0.5360(8) 0.092(4) Uani 1 1 d . . . . .
H30 H 0.6932 1.4909 0.4973 0.110 Uiso 1 1 calc R U . . .
C31 C 0.6266(11) 1.5218(10) 0.5869(10) 0.099(5) Uani 1 1 d . . . . .
H31 H 0.6502 1.5770 0.5836 0.119 Uiso 1 1 calc R U . . .
N4 N 0.3569(6) 1.2929(6) 0.6804(4) 0.056(2) Uani 1 1 d . . . . .
C19 C 0.3218(8) 1.2329(9) 0.7482(5) 0.067(3) Uani 1 1 d . . . . .
C20 C 0.3634(13) 1.2636(11) 0.8123(6) 0.099(4) Uani 1 1 d . . . . .
H20A H 0.4438 1.2440 0.8139 0.148 Uiso 1 1 calc R U . . .
H20B H 0.3283 1.3378 0.8038 0.148 Uiso 1 1 calc R U . . .
H20C H 0.3432 1.2277 0.8580 0.148 Uiso 1 1 calc R U . . .
C24 C 0.3923(8) 1.1199(8) 0.7510(5) 0.058(3) Uani 1 1 d . . . . .
C22 C 0.3305(11) 1.0766(12) 0.7077(7) 0.097(4) Uani 1 1 d . . . . .
H22A H 0.2996 1.1275 0.6610 0.145 Uiso 1 1 calc R U . . .
H22B H 0.3829 1.0133 0.7005 0.145 Uiso 1 1 calc R U . . .
H22C H 0.2707 1.0621 0.7346 0.145 Uiso 1 1 calc R U . . .
C23 C 0.4417(10) 1.0426(10) 0.8241(6) 0.096(4) Uani 1 1 d . . . . .
H23A H 0.3821 1.0320 0.8531 0.145 Uiso 1 1 calc R U . . .
H23B H 0.4902 0.9773 0.8177 0.145 Uiso 1 1 calc R U . . .
H23C H 0.4845 1.0689 0.8484 0.145 Uiso 1 1 calc R U . . .
C2 C 1.0929(8) 0.7489(8) 0.6935(5) 0.059(3) Uani 1 1 d . . . . .
C3 C 1.2017(8) 0.6789(9) 0.7447(5) 0.065(3) Uani 1 1 d . . . . .
C6 C 1.2936(11) 0.6007(12) 0.7200(7) 0.124(6) Uani 1 1 d . . . . .
H6A H 1.3220 0.6358 0.6776 0.187 Uiso 1 1 calc R U . . .
H6B H 1.3533 0.5620 0.7584 0.187 Uiso 1 1 calc R U . . .
H6C H 1.2649 0.5535 0.7078 0.187 Uiso 1 1 calc R U . . .
N2 N 1.1538(6) 0.6303(7) 0.8100(4) 0.056(2) Uani 1 1 d . . . . .
C1 C 1.0429(6) 0.6835(7) 0.8112(4) 0.042(2) Uani 1 1 d . . . . .
C8 C 0.9729(7) 0.6601(7) 0.8708(4) 0.043(2) Uani 1 1 d . . . . .
C9 C 0.8818(8) 0.6408(8) 0.8560(5) 0.058(2) Uani 1 1 d . . . . .
H9 H 0.8642 0.6443 0.8083 0.070 Uiso 1 1 calc R U . . .
C10 C 0.8130(9) 0.6157(9) 0.9103(6) 0.072(3) Uani 1 1 d . . . . .
H10 H 0.7504 0.6024 0.8988 0.087 Uiso 1 1 calc R U . . .
C11 C 0.8374(9) 0.6107(9) 0.9795(6) 0.072(3) Uani 1 1 d . . . . .
H11 H 0.7926 0.5917 1.0158 0.086 Uiso 1 1 calc R U . . .
C12 C 0.9293(8) 0.6335(8) 0.9980(5) 0.060(3) Uani 1 1 d . . . . .
C17 C 0.9998(7) 0.6580(7) 0.9428(5) 0.050(2) Uani 1 1 d . . . . .
C15 C 1.1110(11) 0.6814(10) 1.0316(6) 0.085(4) Uani 1 1 d . . . . .
H15 H 1.1722 0.6964 1.0433 0.103 Uiso 1 1 calc R U . . .
C13 C 0.9543(11) 0.6329(10) 1.0699(6) 0.083(4) Uani 1 1 d . . . . .
H13 H 0.9100 0.6145 1.1067 0.100 Uiso 1 1 calc R U . . .
C7 C 1.2518(12) 0.7484(13) 0.7724(8) 0.114(5) Uani 1 1 d . . . . .
H7A H 1.2853 0.7837 0.7332 0.171 Uiso 1 1 calc R U . . .
H7B H 1.1926 0.7992 0.7886 0.171 Uiso 1 1 calc R U . . .
H7C H 1.3081 0.7047 0.8123 0.171 Uiso 1 1 calc R U . . .
C5 C 1.0669(12) 0.6903(14) 0.6454(7) 0.122(6) Uani 1 1 d . . . . .
H5A H 1.0736 0.6215 0.6750 0.183 Uiso 1 1 calc R U . . .
H5B H 0.9914 0.7278 0.6225 0.183 Uiso 1 1 calc R U . . .
H5C H 1.1192 0.6847 0.6085 0.183 Uiso 1 1 calc R U . . .
C4 C 1.0831(11) 0.8554(11) 0.6492(8) 0.118(6) Uani 1 1 d . . . . .
H4A H 1.1390 0.8506 0.6144 0.177 Uiso 1 1 calc R U . . .
H4B H 1.0093 0.8922 0.6237 0.177 Uiso 1 1 calc R U . . .
H4C H 1.0948 0.8925 0.6808 0.177 Uiso 1 1 calc R U . . .
C43 C 0.7784(7) 0.9245(7) 0.9123(4) 0.042(2) Uani 1 1 d . . . . .
C44 C 0.7076(10) 0.9173(10) 0.9775(5) 0.067(3) Uani 1 1 d . . . . .
C41 C 0.9434(7) 0.9537(7) 0.8631(5) 0.049(2) Uani 1 1 d . . . . .
C40 C 1.0458(10) 0.9767(11) 0.8755(6) 0.068(3) Uani 1 1 d . . . . .
F7 F 1.0342(10) 1.0664(9) 0.8533(12) 0.272(11) Uani 1 1 d . . . . .
F8 F 1.0834(11) 0.9514(14) 0.9400(6) 0.219(7) Uani 1 1 d . . . . .
C49 C 0.7038(9) 0.9261(9) 0.5069(6) 0.083(3) Uani 1 1 d D U . . .
F9 F 1.1294(9) 0.9330(15) 0.8490(10) 0.258(10) Uani 1 1 d . . . . .
O11 O 0.8974(17) 0.508(2) 0.6701(19) 0.323(14) Uani 1 1 d . U . . .
O12 O 0.468(3) 0.668(5) 0.9902(16) 0.63(4) Uani 1 1 d . U . . .
O13 O 1.006(4) 0.4874(19) 0.575(2) 0.42(2) Uani 1 1 d . U . . .
O14 O 0.877(3) 0.611(4) 0.529(3) 0.57(4) Uani 1 1 d . U . . .
F16 F 0.679(2) 0.8587(18) 0.4853(11) 0.126(9) Uani 0.4934 1 d D U P A 1
F17 F 0.8024(13) 0.919(2) 0.4893(11) 0.136(13) Uani 0.4934 1 d D U P A 1
F18 F 0.634(2) 1.0168(14) 0.4710(12) 0.136(10) Uani 0.4934 1 d D U P A 1
F17A F 0.733(2) 1.0029(17) 0.4735(11) 0.175(15) Uani 0.5066 1 d D U P A 2
F16A F 0.776(2) 0.8468(15) 0.4920(13) 0.182(13) Uani 0.5066 1 d D U P A 2
F18A F 0.6101(16) 0.944(2) 0.4724(15) 0.24(2) Uani 0.5066 1 d D U P A 2

loop_
_atom_site_aniso_label
_atom_site_aniso_U_11
_atom_site_aniso_U_22
_atom_site_aniso_U_33
_atom_site_aniso_U_23
_atom_site_aniso_U_13
_atom_site_aniso_U_12
Y1 0.0387(5) 0.0598(6) 0.0314(4) -0.0192(4) 0.0108(3) -0.0279(4)
F1 0.160(8) 0.093(6) 0.152(7) -0.072(5) 0.027(6) -0.073(6)
F2 0.107(6) 0.140(7) 0.118(6) -0.090(6) 0.031(5) -0.040(5)
F3 0.190(8) 0.086(5) 0.082(5) -0.043(4) -0.039(5) -0.021(5)
O4 0.056(4) 0.068(4) 0.041(3) -0.019(3) 0.018(3) -0.034(3)
F6 0.071(6) 0.324(16) 0.116(7) -0.008(8) 0.026(5) -0.091(8)
F4 0.231(13) 0.093(7) 0.292(15) -0.011(8) 0.186(12) -0.078(8)
F5 0.202(11) 0.292(15) 0.100(6) -0.075(8) 0.095(7) -0.181(11)
O6 0.050(4) 0.069(4) 0.036(3) -0.023(3) 0.010(3) -0.027(3)
O5 0.044(3) 0.057(4) 0.046(3) -0.023(3) 0.007(3) -0.027(3)
F13 0.244(13) 0.275(14) 0.224(11) -0.171(11) 0.166(11) -0.230(12)
F14 0.174(11) 0.138(9) 0.241(13) 0.034(9) -0.041(10) -0.113(9)
F15 0.172(9) 0.237(11) 0.133(7) -0.046(7) -0.003(6) -0.174(9)
O10 0.053(4) 0.058(5) 0.081(5) 0.004(4) 0.012(4) 0.003(4)
O9 0.054(4) 0.093(6) 0.070(5) 0.004(4) 0.007(4) -0.002(4)
O2 0.050(3) 0.057(4) 0.034(3) -0.018(3) 0.009(3) -0.031(3)
F11 0.188(9) 0.186(9) 0.097(5) -0.069(6) 0.092(6) -0.144(8)
F12 0.110(6) 0.259(11) 0.035(3) -0.041(5) 0.022(3) -0.076(7)
F10 0.126(7) 0.125(7) 0.088(5) -0.032(5) 0.052(5) 0.002(6)
O3 0.067(4) 0.071(4) 0.054(4) -0.029(3) 0.020(3) -0.042(4)
C37 0.071(7) 0.049(6) 0.071(6) -0.020(5) 0.013(5) -0.035(5)
C47 0.077(7) 0.100(9) 0.060(6) -0.044(6) 0.007(5) -0.052(7)
O8 0.047(4) 0.057(4) 0.048(3) -0.016(3) 0.006(3) -0.017(3)
C26 0.067(7) 0.080(8) 0.047(6) -0.017(5) 0.015(5) -0.017(6)
C33 0.053(6) 0.066(7) 0.067(7) -0.011(6) 0.010(5) -0.014(5)
O7 0.043(4) 0.065(4) 0.046(3) -0.018(3) 0.005(3) -0.022(3)
C16 0.069(7) 0.080(8) 0.056(6) -0.025(5) 0.013(5) -0.036(6)
C42 0.060(6) 0.072(6) 0.032(4) -0.026(4) 0.002(4) -0.028(5)
O1 0.052(4) 0.083(5) 0.046(3) -0.031(3) 0.012(3) -0.039(3)
C32 0.072(8) 0.056(7) 0.114(10) -0.015(7) 0.009(7) -0.024(6)
C21 0.061(8) 0.113(11) 0.123(11) 0.004(9) 0.039(7) -0.020(7)
N1 0.029(4) 0.055(4) 0.040(4) -0.014(3) 0.002(3) -0.014(3)
C14 0.109(11) 0.115(11) 0.060(7) -0.040(7) 0.006(7) -0.042(9)
C36 0.061(6) 0.054(6) 0.050(5) -0.017(5) 0.000(4) -0.027(5)
C35 0.097(9) 0.069(8) 0.068(7) -0.033(6) 0.007(6) -0.041(7)
C38 0.046(5) 0.060(6) 0.050(5) -0.004(5) 0.011(4) -0.032(5)
C39 0.071(8) 0.100(10) 0.074(8) -0.010(7) 0.022(6) -0.057(7)
C48 0.051(6) 0.089(8) 0.041(5) -0.035(5) 0.004(4) -0.022(6)
C46 0.043(5) 0.065(6) 0.060(6) -0.027(5) 0.006(4) -0.026(5)
C45 0.084(9) 0.121(12) 0.102(9) -0.055(9) 0.026(8) -0.077(9)
N3 0.034(4) 0.062(5) 0.040(4) -0.016(4) 0.008(3) -0.013(4)
C18 0.037(5) 0.050(6) 0.035(4) -0.004(4) 0.006(4) -0.005(4)
C25 0.040(5) 0.059(6) 0.038(5) -0.005(4) 0.012(4) -0.010(4)
C34 0.038(5) 0.061(6) 0.045(5) 0.002(5) 0.008(4) -0.007(5)
C29 0.048(6) 0.085(8) 0.057(6) 0.013(6) 0.008(5) -0.014(6)
C28 0.074(8) 0.117(12) 0.055(7) 0.006(8) 0.028(6) -0.022(8)
C27 0.093(9) 0.108(11) 0.041(6) -0.013(7) 0.027(6) -0.010(8)
C30 0.053(7) 0.086(10) 0.102(10) 0.021(8) 0.011(7) -0.025(7)
C31 0.073(9) 0.056(8) 0.150(14) -0.002(9) 0.000(9) -0.024(7)
N4 0.042(4) 0.056(5) 0.052(4) -0.008(4) 0.013(4) -0.003(4)
C19 0.046(6) 0.080(8) 0.060(6) -0.008(5) 0.025(5) -0.018(5)
C20 0.137(12) 0.103(10) 0.069(8) -0.031(7) 0.037(8) -0.056(9)
C24 0.046(5) 0.071(7) 0.050(5) -0.007(5) 0.017(4) -0.022(5)
C22 0.081(9) 0.128(12) 0.117(10) -0.050(9) 0.033(8) -0.070(9)
C23 0.086(9) 0.102(10) 0.060(7) 0.005(7) 0.032(6) -0.013(7)
C2 0.054(6) 0.070(7) 0.044(5) -0.011(5) 0.016(4) -0.019(5)
C3 0.048(6) 0.083(8) 0.055(6) -0.017(5) 0.024(5) -0.019(5)
C6 0.080(9) 0.144(13) 0.087(9) -0.019(9) 0.039(7) 0.016(9)
N2 0.037(4) 0.070(6) 0.049(4) -0.010(4) 0.007(3) -0.013(4)
C1 0.029(5) 0.059(6) 0.036(5) -0.015(4) 0.004(3) -0.013(4)
C8 0.033(5) 0.052(5) 0.042(5) -0.009(4) 0.009(4) -0.018(4)
C9 0.051(6) 0.069(7) 0.052(5) -0.010(5) 0.009(4) -0.025(5)
C10 0.055(6) 0.084(8) 0.075(7) -0.004(6) 0.005(5) -0.037(6)
C11 0.054(6) 0.080(8) 0.062(7) -0.005(6) 0.020(5) -0.016(6)
C12 0.050(6) 0.063(6) 0.048(5) -0.008(5) 0.011(4) -0.007(5)
C17 0.046(5) 0.053(6) 0.045(5) -0.011(4) 0.011(4) -0.015(4)
C15 0.095(9) 0.112(10) 0.068(7) -0.041(7) 0.009(7) -0.049(8)
C13 0.097(9) 0.085(9) 0.053(7) -0.016(6) 0.025(6) -0.022(7)
C7 0.104(11) 0.168(15) 0.109(10) -0.033(10) 0.020(8) -0.101(11)
C5 0.093(10) 0.215(18) 0.079(9) -0.095(11) 0.019(7) -0.041(11)
C4 0.077(9) 0.104(11) 0.111(10) 0.030(8) 0.036(8) -0.014(8)
C43 0.050(5) 0.046(5) 0.033(4) -0.014(4) 0.010(4) -0.018(4)
C44 0.074(7) 0.099(9) 0.037(5) -0.024(6) 0.015(5) -0.038(7)
C41 0.051(5) 0.054(6) 0.045(5) -0.023(4) 0.004(4) -0.018(4)
C40 0.071(8) 0.106(9) 0.067(7) -0.048(7) 0.015(6) -0.061(7)
F7 0.145(10) 0.112(8) 0.52(3) 0.043(12) -0.149(14) -0.096(8)
F8 0.193(11) 0.43(2) 0.128(8) -0.078(11) -0.018(8) -0.230(14)
C49 0.090(7) 0.128(9) 0.051(6) -0.048(6) 0.016(5) -0.050(7)
F9 0.094(7) 0.49(3) 0.41(2) -0.38(2) 0.121(10) -0.176(12)
O11 0.162(16) 0.30(3) 0.51(4) -0.09(3) -0.03(2) -0.112(18)
O12 0.30(3) 1.40(12) 0.26(3) -0.29(5) 0.14(2) -0.37(6)
O13 0.56(6) 0.134(17) 0.53(5) -0.03(3) -0.08(5) -0.13(3)
O14 0.38(4) 0.53(6) 0.84(9) 0.02(7) -0.07(5) -0.36(5)
F16 0.16(2) 0.22(2) 0.071(12) -0.105(16) 0.025(16) -0.10(2)
F17 0.099(11) 0.30(4) 0.079(16) -0.12(3) 0.066(11) -0.104(19)
F18 0.15(2) 0.170(15) 0.045(9) -0.004(11) -0.001(16) -0.035(15)
F17A 0.34(5) 0.18(3) 0.072(14) -0.06(2) 0.09(3) -0.16(3)
F16A 0.26(3) 0.150(17) 0.109(18) -0.067(15) 0.09(3) -0.03(2)
F18A 0.140(18) 0.52(7) 0.067(13) -0.03(4) -0.024(16) -0.15(3)

loop_
_atom_type_symbol
_atom_type_description
_atom_type_scat_dispersion_real
_atom_type_scat_dispersion_imag
_atom_type_scat_source
C C 0.0033 0.0016 'International Tables Vol C Tables 4.2.6.8 and 6.1.1.4'
H H 0.0000 0.0000 'International Tables Vol C Tables 4.2.6.8 and 6.1.1.4'
N N 0.0061 0.0033 'International Tables Vol C Tables 4.2.6.8 and 6.1.1.4'
O O 0.0106 0.0060 'International Tables Vol C Tables 4.2.6.8 and 6.1.1.4'
F F 0.0171 0.0103 'International Tables Vol C Tables 4.2.6.8 and 6.1.1.4'
Y Y -2.7962 3.5667 'International Tables Vol C Tables 4.2.6.8 and 6.1.1.4'

loop_
_geom_angle_atom_site_label_1
_geom_angle_atom_site_label_2
_geom_angle_atom_site_label_3
_geom_angle
O7 Y1 O2 100.8(2)
O7 Y1 O4 92.5(2)
O2 Y1 O4 138.27(19)
O7 Y1 O8 139.3(2)
O2 Y1 O8 92.5(2)
O4 Y1 O8 102.8(2)
O7 Y1 O6 73.7(2)
O2 Y1 O6 149.5(2)
O4 Y1 O6 72.2(2)
O8 Y1 O6 75.5(2)
O7 Y1 O5 74.9(2)
O2 Y1 O5 76.46(18)
O4 Y1 O5 145.22(19)
O8 Y1 O5 71.0(2)
O6 Y1 O5 73.18(19)
O7 Y1 O3 147.1(2)
O2 Y1 O3 75.6(2)
O4 Y1 O3 72.1(2)
O8 Y1 O3 73.5(2)
O6 Y1 O3 125.2(2)
O5 Y1 O3 133.2(2)
O7 Y1 O1 72.9(2)
O2 Y1 O1 72.99(19)
O4 Y1 O1 73.6(2)
O8 Y1 O1 147.6(2)
O6 Y1 O1 130.26(19)
O5 Y1 O1 129.8(2)
O3 Y1 O1 74.8(2)
C38 O4 Y1 134.6(5)
C48 O6 Y1 134.4(6)
C46 O5 Y1 133.6(6)
C43 O2 Y1 133.5(5)
C36 O3 Y1 132.1(6)
C38 C37 C36 120.9(8)
C38 C37 H37 119.6
C36 C37 H37 119.6
C46 C47 C48 121.7(8)
C46 C47 H47 119.1
C48 C47 H47 119.1
N3 O8 Y1 145.2(5)
C25 C26 C27 119.7(12)
C25 C26 H26 120.2
C27 C26 H26 120.2
C32 C33 C34 122.7(11)
C32 C33 H33 118.7
C34 C33 H33 118.7
N1 O7 Y1 144.1(5)
C15 C16 C17 121.5(10)
C15 C16 H16 119.3
C17 C16 H16 119.3
C41 C42 C43 122.1(7)
C41 C42 H42 118.9
C43 C42 H42 118.9
C41 O1 Y1 131.0(5)
C33 C32 C31 121.3(13)
C33 C32 H32 119.4
C31 C32 H32 119.4
C19 C21 H21A 109.5
C19 C21 H21B 109.5
H21A C21 H21B 109.5
C19 C21 H21C 109.5
H21A C21 H21C 109.5
H21B C21 H21C 109.5
O7 N1 C1 126.5(6)
O7 N1 C2 119.0(6)
C1 N1 C2 113.6(7)
C13 C14 C15 119.8(11)
C13 C14 H14 120.1
C15 C14 H14 120.1
O3 C36 C37 127.6(9)
O3 C36 C35 114.1(9)
C37 C36 C35 118.4(9)
F1 C35 F2 107.0(11)
F1 C35 F3 107.7(10)
F2 C35 F3 107.3(10)
F1 C35 C36 114.1(10)
F2 C35 C36 112.2(9)
F3 C35 C36 108.3(9)
O4 C38 C37 128.5(8)
O4 C38 C39 114.4(9)
C37 C38 C39 117.1(9)
F4 C39 F6 109.4(12)
F4 C39 F5 102.4(12)
F6 C39 F5 103.7(13)
F4 C39 C38 115.2(12)
F6 C39 C38 111.9(10)
F5 C39 C38 113.4(10)
O6 C48 C47 128.3(8)
O6 C48 C49 114.7(9)
C47 C48 C49 117.0(8)
O5 C46 C47 128.6(9)
O5 C46 C45 115.0(9)
C47 C46 C45 116.5(9)
F13 C45 F15 108.4(11)
F13 C45 F14 100.9(14)
F15 C45 F14 103.2(12)
F13 C45 C46 114.3(11)
F15 C45 C46 117.0(12)
F14 C45 C46 111.3(11)
O8 N3 C18 125.8(7)
O8 N3 C24 119.2(7)
C18 N3 C24 114.1(7)
N3 C18 N4 107.2(7)
N3 C18 C25 124.9(8)
N4 C18 C25 127.8(8)
C26 C25 C34 121.4(8)
C26 C25 C18 117.4(9)
C34 C25 C18 121.2(8)
C25 C34 C33 125.1(8)
C25 C34 C29 119.0(10)
C33 C34 C29 115.9(11)
C30 C29 C28 123.1(12)
C30 C29 C34 119.7(12)
C28 C29 C34 117.2(12)
C27 C28 C29 122.8(11)
C27 C28 H28 118.6
C29 C28 H28 118.6
C28 C27 C26 120.0(12)
C28 C27 H27 120.0
C26 C27 H27 120.0
C31 C30 C29 120.7(12)
C31 C30 H30 119.7
C29 C30 H30 119.7
C30 C31 C32 119.8(13)
C30 C31 H31 120.1
C32 C31 H31 120.1
O10 N4 C18 125.1(7)
O10 N4 C19 122.6(7)
C18 N4 C19 112.0(7)
C21 C19 N4 112.5(9)
C21 C19 C24 118.7(11)
N4 C19 C24 101.4(7)
C21 C19 C20 107.1(10)
N4 C19 C20 104.9(9)
C24 C19 C20 111.3(9)
C19 C20 H20A 109.5
C19 C20 H20B 109.5
H20A C20 H20B 109.5
C19 C20 H20C 109.5
H20A C20 H20C 109.5
H20B C20 H20C 109.5
C23 C24 N3 110.6(8)
C23 C24 C19 118.0(9)
N3 C24 C19 99.7(7)
C23 C24 C22 111.0(10)
N3 C24 C22 104.6(8)
C19 C24 C22 111.7(9)
C24 C22 H22A 109.5
C24 C22 H22B 109.5
H22A C22 H22B 109.5
C24 C22 H22C 109.5
H22A C22 H22C 109.5
H22B C22 H22C 109.5
C24 C23 H23A 109.5
C24 C23 H23B 109.5
H23A C23 H23B 109.5
C24 C23 H23C 109.5
H23A C23 H23C 109.5
H23B C23 H23C 109.5
C4 C2 N1 110.0(9)
C4 C2 C5 110.7(11)
N1 C2 C5 105.5(8)
C4 C2 C3 118.2(10)
N1 C2 C3 100.5(7)
C5 C2 C3 110.7(10)
N2 C3 C6 112.5(10)
N2 C3 C2 100.6(7)
C6 C3 C2 119.6(10)
N2 C3 C7 103.4(8)
C6 C3 C7 109.2(11)
C2 C3 C7 110.2(10)
C3 C6 H6A 109.5
C3 C6 H6B 109.5
H6A C6 H6B 109.5
C3 C6 H6C 109.5
H6A C6 H6C 109.5
H6B C6 H6C 109.5
O9 N2 C1 125.2(7)
O9 N2 C3 121.9(7)
C1 N2 C3 112.8(7)
N1 C1 N2 108.1(7)
N1 C1 C8 125.7(7)
N2 C1 C8 126.1(8)
C9 C8 C17 120.2(8)
C9 C8 C1 118.6(8)
C17 C8 C1 121.3(7)
C8 C9 C10 121.6(9)
C8 C9 H9 119.2
C10 C9 H9 119.2
C11 C10 C9 119.7(10)
C11 C10 H10 120.1
C9 C10 H10 120.1
C10 C11 C12 121.3(9)
C10 C11 H11 119.3
C12 C11 H11 119.3
C11 C12 C17 118.7(9)
C11 C12 C13 122.6(10)
C17 C12 C13 118.7(10)
C16 C17 C12 117.8(9)
C16 C17 C8 123.9(8)
C12 C17 C8 118.3(8)
C16 C15 C14 120.3(11)
C16 C15 H15 119.9
C14 C15 H15 119.9
C14 C13 C12 121.8(11)
C14 C13 H13 119.1
C12 C13 H13 119.1
C3 C7 H7A 109.5
C3 C7 H7B 109.5
H7A C7 H7B 109.5
C3 C7 H7C 109.5
H7A C7 H7C 109.5
H7B C7 H7C 109.5
C2 C5 H5A 109.5
C2 C5 H5B 109.5
H5A C5 H5B 109.5
C2 C5 H5C 109.5
H5A C5 H5C 109.5
H5B C5 H5C 109.5
C2 C4 H4A 109.5
C2 C4 H4B 109.5
H4A C4 H4B 109.5
C2 C4 H4C 109.5
H4A C4 H4C 109.5
H4B C4 H4C 109.5
O2 C43 C42 128.1(7)
O2 C43 C44 113.9(8)
C42 C43 C44 117.9(8)
F11 C44 F10 104.4(10)
F11 C44 F12 106.9(10)
F10 C44 F12 106.3(10)
F11 C44 C43 113.4(9)
F10 C44 C43 111.1(9)
F12 C44 C43 114.0(9)
O1 C41 C42 127.3(8)
O1 C41 C40 114.5(8)
C42 C41 C40 118.2(8)
F7 C40 F9 103.9(14)
F7 C40 F8 102.9(13)
F9 C40 F8 100.7(14)
F7 C40 C41 115.0(12)
F9 C40 C41 115.9(9)
F8 C40 C41 116.4(10)
F17A C49 F16A 104.9(12)
F17 C49 F18 108.6(11)
F17A C49 F18A 104.7(13)
F16A C49 F18A 105.3(13)
F17 C49 F16 107.6(10)
F18 C49 F16 106.7(11)
F17 C49 C48 111.4(12)
F17A C49 C48 115.1(13)
F16A C49 C48 112.7(15)
F18 C49 C48 110.3(13)
F18A C49 C48 113.1(16)
F16 C49 C48 112.0(12)

loop_
_geom_bond_atom_site_label_1
_geom_bond_atom_site_label_2
_geom_bond_distance
Y1 O7 2.298(6)
Y1 O2 2.305(5)
Y1 O4 2.312(6)
Y1 O8 2.318(6)
Y1 O6 2.358(5)
Y1 O5 2.359(5)
Y1 O3 2.372(6)
Y1 O1 2.383(6)
F1 C35 1.302(12)
F2 C35 1.310(13)
F3 C35 1.324(13)
O4 C38 1.229(10)
F6 C39 1.256(14)
F4 C39 1.253(14)
F5 C39 1.285(14)
O6 C48 1.228(11)
O5 C46 1.241(10)
F13 C45 1.272(14)
F14 C45 1.328(17)
F15 C45 1.274(13)
O10 N4 1.277(9)
O9 N2 1.273(10)
O2 C43 1.249(9)
F11 C44 1.281(13)
F12 C44 1.304(11)
F10 C44 1.298(13)
O3 C36 1.241(10)
C37 C38 1.373(13)
C37 C36 1.379(13)
C37 H37 0.9300
C47 C46 1.375(13)
C47 C48 1.385(14)
C47 H47 0.9300
O8 N3 1.297(9)
C26 C25 1.365(13)
C26 C27 1.419(15)
C26 H26 0.9300
C33 C32 1.328(15)
C33 C34 1.409(14)
C33 H33 0.9300
O7 N1 1.296(8)
C16 C15 1.358(14)
C16 C17 1.411(13)
C16 H16 0.9300
C42 C41 1.369(12)
C42 C43 1.380(12)
C42 H42 0.9300
O1 C41 1.261(9)
C32 C31 1.373(18)
C32 H32 0.9300
C21 C19 1.464(15)
C21 H21A 0.9600
C21 H21B 0.9600
C21 H21C 0.9600
N1 C1 1.309(10)
N1 C2 1.492(11)
C14 C13 1.331(17)
C14 C15 1.412(16)
C14 H14 0.9300
C36 C35 1.545(14)
C38 C39 1.524(13)
C48 C49 1.535(13)
C46 C45 1.500(14)
N3 C18 1.324(11)
N3 C24 1.498(11)
C18 N4 1.351(11)
C18 C25 1.455(11)
C25 C34 1.407(13)
C34 C29 1.429(13)
C29 C30 1.399(18)
C29 C28 1.424(18)
C28 C27 1.332(18)
C28 H28 0.9300
C27 H27 0.9300
C30 C31 1.357(19)
C30 H30 0.9300
C31 H31 0.9300
N4 C19 1.493(11)
C19 C24 1.532(14)
C19 C20 1.582(16)
C20 H20A 0.9600
C20 H20B 0.9600
C20 H20C 0.9600
C24 C23 1.493(14)
C24 C22 1.545(15)
C22 H22A 0.9600
C22 H22B 0.9600
C22 H22C 0.9600
C23 H23A 0.9600
C23 H23B 0.9600
C23 H23C 0.9600
C2 C4 1.479(15)
C2 C5 1.529(16)
C2 C3 1.549(14)
C3 N2 1.478(11)
C3 C6 1.481(15)
C3 C7 1.571(16)
C6 H6A 0.9600
C6 H6B 0.9600
C6 H6C 0.9600
N2 C1 1.348(10)
C1 C8 1.466(11)
C8 C9 1.342(12)
C8 C17 1.421(12)
C9 C10 1.395(13)
C9 H9 0.9300
C10 C11 1.347(14)
C10 H10 0.9300
C11 C12 1.404(15)
C11 H11 0.9300
C12 C17 1.419(12)
C12 C13 1.421(15)
C15 H15 0.9300
C13 H13 0.9300
C7 H7A 0.9600
C7 H7B 0.9600
C7 H7C 0.9600
C5 H5A 0.9600
C5 H5B 0.9600
C5 H5C 0.9600
C4 H4A 0.9600
C4 H4B 0.9600
C4 H4C 0.9600
C43 C44 1.523(12)
C41 C40 1.498(13)
C40 F7 1.187(14)
C40 F9 1.211(13)
C40 F8 1.241(13)
C49 F17 1.269(13)
C49 F17A 1.278(14)
C49 F16A 1.280(13)
C49 F18 1.282(14)
C49 F18A 1.285(14)
C49 F16 1.292(13)

loop_
_geom_torsion_atom_site_label_1
_geom_torsion_atom_site_label_2
_geom_torsion_atom_site_label_3
_geom_torsion_atom_site_label_4
_geom_torsion
C34 C33 C32 C31 -0.3(18)
Y1 O7 N1 C1 79.2(11)
Y1 O7 N1 C2 -112.4(9)
Y1 O3 C36 C37 20.0(15)
Y1 O3 C36 C35 -158.8(7)
C38 C37 C36 O3 -2.6(16)
C38 C37 C36 C35 176.2(10)
O3 C36 C35 F1 -168.2(10)
C37 C36 C35 F1 12.9(15)
O3 C36 C35 F2 -46.3(13)
C37 C36 C35 F2 134.8(10)
O3 C36 C35 F3 72.0(12)
C37 C36 C35 F3 -106.9(11)
Y1 O4 C38 C37 -13.1(16)
Y1 O4 C38 C39 163.5(7)
C36 C37 C38 O4 -1.5(17)
C36 C37 C38 C39 -178.0(10)
O4 C38 C39 F4 142.3(13)
C37 C38 C39 F4 -40.7(17)
O4 C38 C39 F6 -92.0(14)
C37 C38 C39 F6 85.0(15)
O4 C38 C39 F5 24.8(16)
C37 C38 C39 F5 -158.2(12)
Y1 O6 C48 C47 3.2(16)
Y1 O6 C48 C49 -176.7(6)
C46 C47 C48 O6 -0.9(18)
C46 C47 C48 C49 179.0(10)
Y1 O5 C46 C47 8.1(15)
Y1 O5 C46 C45 -173.2(8)
C48 C47 C46 O5 -4.9(18)
C48 C47 C46 C45 176.5(11)
O5 C46 C45 F13 34.4(18)
C47 C46 C45 F13 -146.8(13)
O5 C46 C45 F15 162.6(12)
C47 C46 C45 F15 -18.5(18)
O5 C46 C45 F14 -79.1(14)
C47 C46 C45 F14 99.7(14)
Y1 O8 N3 C18 81.6(11)
Y1 O8 N3 C24 -109.5(9)
O8 N3 C18 N4 176.0(7)
C24 N3 C18 N4 6.6(10)
O8 N3 C18 C25 -0.1(14)
C24 N3 C18 C25 -169.5(8)
C27 C26 C25 C34 -0.2(15)
C27 C26 C25 C18 -179.7(9)
N3 C18 C25 C26 50.1(13)
N4 C18 C25 C26 -125.2(11)
N3 C18 C25 C34 -129.4(10)
N4 C18 C25 C34 55.4(13)
C26 C25 C34 C33 -177.4(9)
C18 C25 C34 C33 2.0(14)
C26 C25 C34 C29 0.1(14)
C18 C25 C34 C29 179.5(8)
C32 C33 C34 C25 178.5(10)
C32 C33 C34 C29 0.9(15)
C25 C34 C29 C30 -179.4(9)
C33 C34 C29 C30 -1.7(14)
C25 C34 C29 C28 0.0(14)
C33 C34 C29 C28 177.8(9)
C30 C29 C28 C27 179.4(12)
C34 C29 C28 C27 0.0(18)
C29 C28 C27 C26 0(2)
C25 C26 C27 C28 0.2(18)
C28 C29 C30 C31 -177.5(12)
C34 C29 C30 C31 1.9(17)
C29 C30 C31 C32 -1(2)
C33 C32 C31 C30 0(2)
N3 C18 N4 O10 -175.9(9)
C25 C18 N4 O10 0.1(16)
N3 C18 N4 C19 9.8(11)
C25 C18 N4 C19 -174.2(9)
O10 N4 C19 C21 36.6(15)
C18 N4 C19 C21 -149.0(11)
O10 N4 C19 C24 164.5(9)
C18 N4 C19 C24 -21.0(11)
O10 N4 C19 C20 -79.6(11)
C18 N4 C19 C20 94.9(10)
O8 N3 C24 C23 46.0(12)
C18 N3 C24 C23 -143.9(10)
O8 N3 C24 C19 170.9(7)
C18 N3 C24 C19 -19.0(10)
O8 N3 C24 C22 -73.6(10)
C18 N3 C24 C22 96.6(10)
C21 C19 C24 C23 -94.8(13)
N4 C19 C24 C23 141.3(9)
C20 C19 C24 C23 30.2(12)
C21 C19 C24 N3 145.5(10)
N4 C19 C24 N3 21.7(9)
C20 C19 C24 N3 -89.4(9)
C21 C19 C24 C22 35.5(13)
N4 C19 C24 C22 -88.3(9)
C20 C19 C24 C22 160.6(9)
O7 N1 C2 C4 47.9(12)
C1 N1 C2 C4 -142.2(10)
O7 N1 C2 C5 -71.5(11)
C1 N1 C2 C5 98.3(10)
O7 N1 C2 C3 173.4(7)
C1 N1 C2 C3 -16.8(10)
C4 C2 C3 N2 139.1(10)
N1 C2 C3 N2 19.4(9)
C5 C2 C3 N2 -91.7(10)
C4 C2 C3 C6 -97.3(14)
N1 C2 C3 C6 143.0(11)
C5 C2 C3 C6 31.9(15)
C4 C2 C3 C7 30.4(13)
N1 C2 C3 C7 -89.2(9)
C5 C2 C3 C7 159.7(9)
C6 C3 N2 O9 36.0(14)
C2 C3 N2 O9 164.5(9)
C7 C3 N2 O9 -81.6(12)
C6 C3 N2 C1 -147.3(10)
C2 C3 N2 C1 -18.9(11)
C7 C3 N2 C1 95.1(10)
O7 N1 C1 N2 174.6(7)
C2 N1 C1 N2 5.7(10)
O7 N1 C1 C8 -0.9(14)
C2 N1 C1 C8 -169.9(8)
O9 N2 C1 N1 -174.2(9)
C3 N2 C1 N1 9.3(11)
O9 N2 C1 C8 1.3(15)
C3 N2 C1 C8 -175.2(8)
N1 C1 C8 C9 52.6(13)
N2 C1 C8 C9 -122.1(10)
N1 C1 C8 C17 -127.1(10)
N2 C1 C8 C17 58.1(13)
C17 C8 C9 C10 -1.7(15)
C1 C8 C9 C10 178.5(9)
C8 C9 C10 C11 0.2(17)
C9 C10 C11 C12 2.0(17)
C10 C11 C12 C17 -2.6(16)
C10 C11 C12 C13 177.4(11)
C15 C16 C17 C12 0.3(16)
C15 C16 C17 C8 178.3(10)
C11 C12 C17 C16 179.2(10)
C13 C12 C17 C16 -0.8(14)
C11 C12 C17 C8 1.0(14)
C13 C12 C17 C8 -179.0(9)
C9 C8 C17 C16 -177.0(10)
C1 C8 C17 C16 2.8(14)
C9 C8 C17 C12 1.1(13)
C1 C8 C17 C12 -179.2(8)
C17 C16 C15 C14 -1.0(19)
C13 C14 C15 C16 2(2)
C15 C14 C13 C12 -3(2)
C11 C12 C13 C14 -177.8(12)
C17 C12 C13 C14 2.2(17)
Y1 O2 C43 C42 -16.3(14)
Y1 O2 C43 C44 160.3(7)
C41 C42 C43 O2 -0.1(15)
C41 C42 C43 C44 -176.7(9)
O2 C43 C44 F11 39.7(13)
C42 C43 C44 F11 -143.3(10)
O2 C43 C44 F10 -77.5(12)
C42 C43 C44 F10 99.5(11)
O2 C43 C44 F12 162.4(10)
C42 C43 C44 F12 -20.6(15)
Y1 O1 C41 C42 19.6(14)
Y1 O1 C41 C40 -159.4(7)
C43 C42 C41 O1 -2.2(16)
C43 C42 C41 C40 176.8(10)
O1 C41 C40 F7 80.3(17)
C42 C41 C40 F7 -98.8(17)
O1 C41 C40 F9 -41.1(19)
C42 C41 C40 F9 139.8(15)
O1 C41 C40 F8 -159.3(13)
C42 C41 C40 F8 21.6(18)
O6 C48 C49 F17 48.0(17)
C47 C48 C49 F17 -131.9(16)
O6 C48 C49 F17A -11.6(18)
C47 C48 C49 F17A 168.5(17)
O6 C48 C49 F16A 108.7(16)
C47 C48 C49 F16A -71.2(17)
O6 C48 C49 F18 -72.7(16)
C47 C48 C49 F18 107.4(17)
O6 C48 C49 F18A -131.9(17)
C47 C48 C49 F18A 48.2(19)
O6 C48 C49 F16 168.6(15)
C47 C48 C49 F16 -11.3(18)
